data_7214556
loop_
_publ_author_name
'Roy, Bijan'
'Mukherjee, Sandip'
'Mukherjee, Partha Sarathi'

_publ_section_title
;
 Sr2+ and Cd2+ coordination polymers: the effect of the different
 coordinating behaviour of a newly designed tricarboxylic acid
;
_journal_issue 45
_journal_name_full CrystEngComm
_journal_page_first 9596
_journal_paper_doi 10.1039/c3ce41080c
_journal_volume 15
_journal_year 2013
_chemical_formula_moiety 'C13 H10 N2 O7 Sr'
_chemical_formula_sum 'C13 H10 N2 O7 Sr'
_chemical_formula_weight 393.85
_chemical_name_systematic
;
 ?
;
_space_group_IT_number 14
_symmetry_cell_setting monoclinic
_symmetry_space_group_name_Hall '-P 2yn'
_symmetry_space_group_name_H-M 'P 1 21/n 1'
_atom_sites_solution_hydrogens geom
_atom_sites_solution_primary direct
_atom_sites_solution_secondary difmap
_audit_creation_method SHELXL-97
_cell_angle_alpha 90.00
_cell_angle_beta 104.022(2)
_cell_angle_gamma 90.00
_cell_formula_units_Z 4
_cell_length_a 5.8966(3)
_cell_length_b 26.4910(16)
_cell_length_c 9.3632(6)
_cell_measurement_reflns_used 4366
_cell_measurement_temperature 293(2)
_cell_measurement_theta_max 30.61
_cell_measurement_theta_min 2.37
_cell_volume 1419.01(14)
_computing_cell_refinement 'Bruker SMART'
_computing_data_collection 'Bruker SMART'
_computing_data_reduction 'Bruker SAINT'
_computing_molecular_graphics 'ORTEP-3 for Windows (Farrugia, 1999)'
_computing_publication_material WinGX
_computing_structure_refinement 'SHELXL97 (Sheldrick, 2008)'
_computing_structure_solution 'SHELXS97 (Sheldrick, 2008)'
_diffrn_ambient_temperature 293(2)
_diffrn_measured_fraction_theta_full 0.997
_diffrn_measured_fraction_theta_max 0.997
_diffrn_measurement_device_type 'CCD area detector'
_diffrn_measurement_method 'phi and omega scans'
_diffrn_radiation_monochromator graphite
_diffrn_radiation_source 'fine-focus sealed tube'
_diffrn_radiation_type MoK\a
_diffrn_radiation_wavelength 0.71073
_diffrn_reflns_av_R_equivalents 0.1338
_diffrn_reflns_av_unetI/netI 0.0491
_diffrn_reflns_limit_h_max 8
_diffrn_reflns_limit_h_min -8
_diffrn_reflns_limit_k_max 37
_diffrn_reflns_limit_k_min -37
_diffrn_reflns_limit_l_max 13
_diffrn_reflns_limit_l_min -13
_diffrn_reflns_number 53951
_diffrn_reflns_theta_full 30.61
_diffrn_reflns_theta_max 30.61
_diffrn_reflns_theta_min 2.37
_exptl_absorpt_coefficient_mu 3.840
_exptl_absorpt_correction_T_max 0.5139
_exptl_absorpt_correction_T_min 0.2498
_exptl_absorpt_correction_type empirical
_exptl_absorpt_process_details SADABS
_exptl_crystal_colour colorless
_exptl_crystal_density_diffrn 1.844
_exptl_crystal_density_method 'not measured'
_exptl_crystal_description rod
_exptl_crystal_F_000 784
_exptl_crystal_size_max 0.50
_exptl_crystal_size_mid 0.22
_exptl_crystal_size_min 0.20
_refine_diff_density_max 1.160
_refine_diff_density_min -1.192
_refine_diff_density_rms 0.194
_refine_ls_extinction_method none
_refine_ls_goodness_of_fit_ref 1.167
_refine_ls_hydrogen_treatment mixed
_refine_ls_matrix_type full
_refine_ls_number_parameters 220
_refine_ls_number_reflns 4366
_refine_ls_number_restraints 0
_refine_ls_restrained_S_all 1.167
_refine_ls_R_factor_all 0.0670
_refine_ls_R_factor_gt 0.0486
_refine_ls_shift/su_max 0.001
_refine_ls_shift/su_mean 0.000
_refine_ls_structure_factor_coef Fsqd
_refine_ls_weighting_details 'calc w=1/[\s^2^(Fo^2^)+(0.0645P)^2^+1.2125P] where P=(Fo^2^+2Fc^2^)/3'
_refine_ls_weighting_scheme calc
_refine_ls_wR_factor_gt 0.1159
_refine_ls_wR_factor_ref 0.1289
_reflns_number_gt 3625
_reflns_number_total 4366
_reflns_threshold_expression >2\s(I)
_cod_data_source_file c3ce41080c.txt
_cod_data_source_block 1
_cod_original_sg_symbol_H-M 'P 21/n'
_cod_database_code 7214556

loop_
_symmetry_equiv_pos_as_xyz
'x, y, z'
'-x+1/2, y+1/2, -z+1/2'
'-x, -y, -z'
'x-1/2, -y-1/2, z-1/2'

loop_
_atom_site_label
_atom_site_type_symbol
_atom_site_fract_x
_atom_site_fract_y
_atom_site_fract_z
_atom_site_U_iso_or_equiv
_atom_site_adp_type
_atom_site_occupancy
_atom_site_symmetry_multiplicity
_atom_site_calc_flag
_atom_site_refinement_flags
C1 C 0.1875(5) 0.31055(12) -0.0400(4) 0.0232(6) Uani 1 1 d .
C2 C 0.0003(7) 0.29196(14) 0.0078(5) 0.0374(9) Uani 1 1 d .
H2 H -0.0824 0.3132 0.0560 0.045 Uiso 1 1 calc R
C3 C -0.0655(7) 0.24193(14) -0.0155(5) 0.0398(10) Uani 1 1 d .
H3 H -0.1927 0.2299 0.0167 0.048 Uiso 1 1 calc R
C4 C 0.0554(6) 0.20963(12) -0.0860(4) 0.0240(6) Uani 1 1 d .
C5 C 0.2438(7) 0.22861(14) -0.1335(5) 0.0385(9) Uani 1 1 d .
H5 H 0.3260 0.2075 -0.1824 0.046 Uiso 1 1 calc R
C6 C 0.3108(7) 0.27814(14) -0.1094(5) 0.0352(9) Uani 1 1 d .
H6 H 0.4399 0.2900 -0.1399 0.042 Uiso 1 1 calc R
C7 C 0.2670(5) 0.36473(13) -0.0096(3) 0.0210(6) Uani 1 1 d .
C8 C -0.0125(6) 0.15492(12) -0.1091(4) 0.0274(7) Uani 1 1 d .
H8A H -0.1776 0.1513 -0.1129 0.033 Uiso 1 1 calc R
H8B H 0.0128 0.1437 -0.2026 0.033 Uiso 1 1 calc R
C9 C 0.3775(5) 0.07342(12) 0.1553(3) 0.0197(6) Uani 1 1 d .
C10 C 0.3203(6) 0.09366(12) 0.0152(3) 0.0205(6) Uani 1 1 d .
C11 C 0.0773(6) 0.11927(13) 0.1436(4) 0.0261(7) Uani 1 1 d .
H11 H -0.0462 0.1360 0.1688 0.031 Uiso 1 1 calc R
C12 C 0.5596(5) 0.03629(11) 0.2261(3) 0.0192(6) Uani 1 1 d .
C13 C 0.4260(6) 0.08574(13) -0.1118(3) 0.0256(7) Uani 1 1 d .
N1 N 0.1246(5) 0.12278(10) 0.0103(3) 0.0222(6) Uani 1 1 d .
N2 N 0.2245(5) 0.08970(11) 0.2342(3) 0.0250(6) Uani 1 1 d .
O1 O 0.4484(5) 0.37775(10) -0.0462(3) 0.0364(6) Uani 1 1 d .
O2 O 0.1495(4) 0.39285(9) 0.0533(3) 0.0265(5) Uani 1 1 d .
O3 O 0.5493(4) 0.01819(9) 0.3461(2) 0.0237(5) Uani 1 1 d .
O4 O 0.7167(4) 0.02479(9) 0.1583(3) 0.0276(5) Uani 1 1 d .
O5 O 0.6264(5) 0.06343(10) -0.0844(3) 0.0324(6) Uani 1 1 d .
O6 O 0.3255(5) 0.10022(11) -0.2350(3) 0.0377(6) Uani 1 1 d .
O1W O -0.0687(5) 0.02293(10) 0.6286(3) 0.0256(5) Uani 1 1 d .
Sr1 Sr 0.26757(4) 0.059218(10) 0.50836(3) 0.01648(10) Uani 1 1 d .
H1W H -0.151(9) 0.043(2) 0.627(6) 0.041(14) Uiso 1 1 d .
H2W H -0.002(9) 0.0137(19) 0.721(6) 0.055(15) Uiso 1 1 d .
H1C H 0.687(12) 0.045(3) 0.016(7) 0.09(2) Uiso 1 1 d .

loop_
_atom_site_aniso_label
_atom_site_aniso_U_11
_atom_site_aniso_U_22
_atom_site_aniso_U_33
_atom_site_aniso_U_23
_atom_site_aniso_U_13
_atom_site_aniso_U_12
C1 0.0205(14) 0.0195(14) 0.0289(16) -0.0010(12) 0.0049(12) -0.0027(11)
C2 0.0348(19) 0.0271(18) 0.060(3) 0.0005(17) 0.0303(19) -0.0004(15)
C3 0.0331(19) 0.0272(18) 0.068(3) 0.0047(18) 0.029(2) -0.0035(15)
C4 0.0277(16) 0.0198(14) 0.0232(15) 0.0059(12) 0.0040(12) -0.0019(12)
C5 0.045(2) 0.0285(18) 0.052(2) -0.0040(17) 0.032(2) -0.0047(16)
C6 0.0377(19) 0.0275(18) 0.051(2) -0.0034(16) 0.0307(18) -0.0048(15)
C7 0.0232(15) 0.0214(15) 0.0193(15) 0.0013(11) 0.0070(12) -0.0021(11)
C8 0.0330(17) 0.0221(15) 0.0211(15) 0.0074(12) -0.0052(13) -0.0039(13)
C9 0.0250(15) 0.0215(14) 0.0143(13) 0.0030(11) 0.0081(11) 0.0013(11)
C10 0.0282(15) 0.0195(14) 0.0135(13) -0.0005(10) 0.0047(11) -0.0037(12)
C11 0.0312(17) 0.0279(17) 0.0210(15) 0.0034(13) 0.0097(13) 0.0063(13)
C12 0.0213(14) 0.0196(14) 0.0186(14) -0.0004(11) 0.0083(11) -0.0006(11)
C13 0.0392(18) 0.0254(16) 0.0147(14) -0.0041(12) 0.0117(13) -0.0119(13)
N1 0.0298(14) 0.0197(13) 0.0162(12) 0.0053(10) 0.0037(11) 0.0015(10)
N2 0.0311(14) 0.0268(14) 0.0201(13) 0.0055(11) 0.0120(11) 0.0088(11)
O1 0.0323(14) 0.0328(14) 0.0517(17) -0.0154(12) 0.0248(13) -0.0140(11)
O2 0.0280(12) 0.0230(11) 0.0328(13) -0.0006(10) 0.0155(10) 0.0005(9)
O3 0.0301(12) 0.0244(11) 0.0174(11) 0.0047(9) 0.0075(9) 0.0068(9)
O4 0.0270(12) 0.0359(13) 0.0243(12) 0.0032(10) 0.0151(10) 0.0056(10)
O5 0.0346(14) 0.0444(15) 0.0231(12) 0.0022(11) 0.0166(11) -0.0032(11)
O6 0.0537(17) 0.0454(16) 0.0143(11) 0.0031(10) 0.0091(11) -0.0020(13)
O1W 0.0246(12) 0.0283(13) 0.0242(12) 0.0018(10) 0.0069(10) -0.0006(10)
Sr1 0.01793(15) 0.01794(15) 0.01526(15) 0.00275(10) 0.00729(10) 0.00218(10)

loop_
_atom_type_symbol
_atom_type_description
_atom_type_scat_dispersion_real
_atom_type_scat_dispersion_imag
_atom_type_scat_source
C C 0.0033 0.0016 'International Tables Vol C Tables 4.2.6.8 and 6.1.1.4'
H H 0.0000 0.0000 'International Tables Vol C Tables 4.2.6.8 and 6.1.1.4'
N N 0.0061 0.0033 'International Tables Vol C Tables 4.2.6.8 and 6.1.1.4'
O O 0.0106 0.0060 'International Tables Vol C Tables 4.2.6.8 and 6.1.1.4'
Sr Sr -1.5307 3.2498 'International Tables Vol C Tables 4.2.6.8 and 6.1.1.4'

loop_
_geom_angle_atom_site_label_1
_geom_angle_atom_site_label_2
_geom_angle_atom_site_label_3
_geom_angle
_geom_angle_site_symmetry_1
_geom_angle_site_symmetry_3
C2 C1 C6 118.9(3) . .
C2 C1 C7 120.8(3) . .
C6 C1 C7 120.1(3) . .
C1 C2 C3 120.5(3) . .
C1 C2 H2 119.8 . .
C3 C2 H2 119.8 . .
C4 C3 C2 120.8(3) . .
C4 C3 H3 119.6 . .
C2 C3 H3 119.6 . .
C3 C4 C5 118.4(3) . .
C3 C4 C8 121.0(3) . .
C5 C4 C8 120.6(3) . .
C6 C5 C4 120.9(3) . .
C6 C5 H5 119.5 . .
C4 C5 H5 119.5 . .
C5 C6 C1 120.5(3) . .
C5 C6 H6 119.8 . .
C1 C6 H6 119.8 . .
O1 C7 O2 124.8(3) . .
O1 C7 C1 117.2(3) . .
O2 C7 C1 118.0(3) . .
N1 C8 C4 111.6(3) . .
N1 C8 H8A 109.3 . .
C4 C8 H8A 109.3 . .
N1 C8 H8B 109.3 . .
C4 C8 H8B 109.3 . .
H8A C8 H8B 108.0 . .
N2 C9 C10 110.5(3) . .
N2 C9 C12 117.8(3) . .
C10 C9 C12 131.6(3) . .
N1 C10 C9 105.0(3) . .
N1 C10 C13 124.2(3) . .
C9 C10 C13 130.7(3) . .
N2 C11 N1 112.7(3) . .
N2 C11 H11 123.6 . .
N1 C11 H11 123.6 . .
O3 C12 O4 124.0(3) . .
O3 C12 C9 118.2(3) . .
O4 C12 C9 117.8(3) . .
O6 C13 O5 122.8(3) . .
O6 C13 C10 120.6(3) . .
O5 C13 C10 116.6(3) . .
C11 N1 C10 106.9(3) . .
C11 N1 C8 122.8(3) . .
C10 N1 C8 130.3(3) . .
C11 N2 C9 104.9(3) . .
C11 N2 Sr1 134.6(2) . .
C9 N2 Sr1 120.5(2) . .
C7 O1 Sr1 142.1(2) . 4_665
C7 O2 Sr1 142.1(2) . 4_565
C12 O3 Sr1 133.6(2) . 3_656
C12 O3 Sr1 121.40(19) . .
Sr1 O3 Sr1 104.97(8) 3_656 .
C12 O4 H1C 116(3) . .
C13 O5 H1C 120(4) . .
C13 O6 Sr1 132.0(3) . 1_554
Sr1 O1W Sr1 112.12(9) 3_556 .
Sr1 O1W H1W 112(4) 3_556 .
Sr1 O1W H1W 107(4) . .
Sr1 O1W H2W 106(3) 3_556 .
Sr1 O1W H2W 108(3) . .
H1W O1W H2W 111(5) . .
O1 Sr1 O2 107.30(8) 4_566 4_666
O1 Sr1 O3 148.70(8) 4_566 3_656
O2 Sr1 O3 94.02(8) 4_666 3_656
O1 Sr1 O6 80.27(10) 4_566 1_556
O2 Sr1 O6 73.88(9) 4_666 1_556
O3 Sr1 O6 84.13(8) 3_656 1_556
O1 Sr1 N2 72.79(9) 4_566 .
O2 Sr1 N2 83.14(9) 4_666 .
O3 Sr1 N2 133.82(8) 3_656 .
O6 Sr1 N2 137.28(10) 1_556 .
O1 Sr1 O1W 103.23(9) 4_566 3_556
O2 Sr1 O1W 139.84(8) 4_666 3_556
O3 Sr1 O1W 71.27(8) 3_656 3_556
O6 Sr1 O1W 137.60(8) 1_556 3_556
N2 Sr1 O1W 81.60(9) . 3_556
O1 Sr1 O1W 74.11(8) 4_566 .
O2 Sr1 O1W 145.91(8) 4_666 .
O3 Sr1 O1W 75.42(8) 3_656 .
O6 Sr1 O1W 72.85(9) 1_556 .
N2 Sr1 O1W 127.55(9) . .
O1W Sr1 O1W 67.88(9) 3_556 .
O1 Sr1 O3 133.45(8) 4_566 .
O2 Sr1 O3 69.86(7) 4_666 .
O3 Sr1 O3 75.03(8) 3_656 .
O6 Sr1 O3 136.29(8) 1_556 .
N2 Sr1 O3 60.68(7) . .
O1W Sr1 O3 70.25(7) 3_556 .
O1W Sr1 O3 134.49(8) . .
O1 Sr1 Sr1 165.51(7) 4_566 3_656
O2 Sr1 Sr1 79.53(5) 4_666 3_656
O3 Sr1 Sr1 39.02(5) 3_656 3_656
O6 Sr1 Sr1 114.14(7) 1_556 3_656
N2 Sr1 Sr1 95.87(6) . 3_656
O1W Sr1 Sr1 65.44(6) 3_556 3_656
O1W Sr1 Sr1 107.67(6) . 3_656
O3 Sr1 Sr1 36.01(5) . 3_656
O1 Sr1 Sr1 88.34(6) 4_566 3_556
O2 Sr1 Sr1 163.73(6) 4_666 3_556
O3 Sr1 Sr1 69.82(6) 3_656 3_556
O6 Sr1 Sr1 105.28(6) 1_556 3_556
N2 Sr1 Sr1 106.39(7) . 3_556
O1W Sr1 Sr1 34.18(5) 3_556 3_556
O1W Sr1 Sr1 33.70(6) . 3_556
O3 Sr1 Sr1 102.86(5) . 3_556
Sr1 Sr1 Sr1 86.283(11) 3_656 3_556

loop_
_geom_bond_atom_site_label_1
_geom_bond_atom_site_label_2
_geom_bond_distance
_geom_bond_site_symmetry_2
C1 C2 1.379(5) .
C1 C6 1.384(5) .
C1 C7 1.515(4) .
C2 C3 1.383(5) .
C2 H2 0.9300 .
C3 C4 1.379(5) .
C3 H3 0.9300 .
C4 C5 1.388(5) .
C4 C8 1.505(4) .
C5 C6 1.373(5) .
C5 H5 0.9300 .
C6 H6 0.9300 .
C7 O1 1.248(4) .
C7 O2 1.257(4) .
C8 N1 1.480(4) .
C8 H8A 0.9700 .
C8 H8B 0.9700 .
C9 N2 1.367(4) .
C9 C10 1.381(4) .
C9 C12 1.488(4) .
C10 N1 1.379(4) .
C10 C13 1.485(4) .
C11 N2 1.315(4) .
C11 N1 1.346(4) .
C11 H11 0.9300 .
C12 O3 1.237(4) .
C12 O4 1.280(4) .
C13 O6 1.224(4) .
C13 O5 1.290(5) .
N2 Sr1 2.644(3) .
O1 Sr1 2.475(2) 4_665
O2 Sr1 2.530(2) 4_565
O3 Sr1 2.552(2) 3_656
O3 Sr1 2.734(2) .
O4 H1C 1.41(7) .
O5 H1C 1.04(7) .
O6 Sr1 2.583(3) 1_554
O1W Sr1 2.651(3) 3_556
O1W Sr1 2.684(2) .
O1W H1W 0.72(5) .
O1W H2W 0.89(6) .
Sr1 O1 2.475(2) 4_566
Sr1 O2 2.530(2) 4_666
Sr1 O3 2.552(2) 3_656
Sr1 O6 2.583(3) 1_556
Sr1 O1W 2.651(3) 3_556
Sr1 Sr1 4.1940(5) 3_656
Sr1 Sr1 4.4257(6) 3_556
